data_2232824
loop_
_publ_author_name
'Davis, Wade L.'
'Meijboom, Reinout'

_publ_section_title
;
 <i>cis</i>-Bis(benzyldiphenylphosphane-\k<i>P</i>)dichloridoplatinum(II)
 dichloromethane sesquisolvate
;
_journal_coeditor_code KP2365
_journal_issue 12
_journal_name_full 'Acta Crystallographica Section E'
_journal_page_first m1800
_journal_paper_doi 10.1107/S1600536811049269
_journal_volume 67
_journal_year 2011
_chemical_formula_iupac '[Pt Cl2 (C19 H17 P)2]2, 3C H2 Cl2'
_chemical_formula_moiety '2(C38 H34 Cl2 P2 Pt), 3(C H2 Cl2)'
_chemical_formula_sum 'C79 H74 Cl10 P4 Pt2'
_chemical_formula_weight 1891.92
_chemical_name_systematic
;
<i>cis</i>-Bis(benzyldiphenylphosphane-\k<i>P</i>)dichloridoplatinum(II)
dichloromethane sesquisolvate
;
_space_group_IT_number 2
_symmetry_cell_setting triclinic
_symmetry_space_group_name_Hall '-P 1'
_symmetry_space_group_name_H-M 'P -1'
_atom_sites_solution_hydrogens geom
_atom_sites_solution_primary direct
_atom_sites_solution_secondary difmap
_audit_creation_method 'WinGX routine CIF_UPDATE'
_cell_angle_alpha 108.079(2)
_cell_angle_beta 100.438(2)
_cell_angle_gamma 99.438(2)
_cell_formula_units_Z 2
_cell_length_a 11.4087(9)
_cell_length_b 18.6187(14)
_cell_length_c 19.3802(15)
_cell_measurement_reflns_used 9569
_cell_measurement_temperature 100(2)
_cell_measurement_theta_max 28.42
_cell_measurement_theta_min 2.29
_cell_volume 3740.4(5)
_computing_cell_refinement 'SAINT (Bruker 2008)'
_computing_data_collection 'APEX2 (Bruker 2010)'
_computing_data_reduction 'SAINT (Bruker 2008)'
_computing_molecular_graphics 'DIAMOND (Brandenburg & Putz, 2005)'
_computing_publication_material 'publCIF (Westrip, 2010) and WinGX (Farrugia, 1999)'
_computing_structure_refinement 'SHELXL97 (Sheldrick, 2008)'
_computing_structure_solution 'SIR97 (Altomare, <i>et al.</i>, 1999)'
_diffrn_ambient_temperature 100(2)
_diffrn_detector_area_resol_mean 8.4
_diffrn_measured_fraction_theta_full 0.993
_diffrn_measured_fraction_theta_max 0.993
_diffrn_measurement_device_type 'Bruker APEX DUO 4K CCD'
_diffrn_measurement_method '\f and \w scans'
_diffrn_radiation_monochromator graphite
_diffrn_radiation_source 'sealed tube'
_diffrn_radiation_type MoK\a
_diffrn_radiation_wavelength 0.71073
_diffrn_reflns_av_R_equivalents 0.029
_diffrn_reflns_limit_h_max 15
_diffrn_reflns_limit_h_min -15
_diffrn_reflns_limit_k_max 24
_diffrn_reflns_limit_k_min -24
_diffrn_reflns_limit_l_max 25
_diffrn_reflns_limit_l_min -25
_diffrn_reflns_number 101998
_diffrn_reflns_theta_full 28.43
_diffrn_reflns_theta_max 28.43
_diffrn_reflns_theta_min 1.14
_diffrn_standards_decay_% 0
_diffrn_standards_interval_count 0
_diffrn_standards_interval_time 0
_diffrn_standards_number 0
_exptl_absorpt_coefficient_mu 4.223
_exptl_absorpt_correction_T_max 0.5514
_exptl_absorpt_correction_T_min 0.3952
_exptl_absorpt_correction_type multi-scan
_exptl_absorpt_process_details
;
(SADABS; Bruker, 2008)
;
_exptl_crystal_colour colourless
_exptl_crystal_density_diffrn 1.68
_exptl_crystal_density_method 'not measured'
_exptl_crystal_description cuboid
_exptl_crystal_F_000 1867.5
_exptl_crystal_size_max 0.27
_exptl_crystal_size_mid 0.22
_exptl_crystal_size_min 0.16
_refine_diff_density_max 1.595
_refine_diff_density_min -1.552
_refine_ls_extinction_method none
_refine_ls_goodness_of_fit_ref 0.953
_refine_ls_hydrogen_treatment constr
_refine_ls_matrix_type full
_refine_ls_number_parameters 866
_refine_ls_number_reflns 18701
_refine_ls_number_restraints 1
_refine_ls_restrained_S_all 0.957
_refine_ls_R_factor_all 0.0216
_refine_ls_R_factor_gt 0.0196
_refine_ls_shift/su_max 0.011
_refine_ls_shift/su_mean 0.000
_refine_ls_structure_factor_coef Fsqd
_refine_ls_weighting_details 'calc w=1/[\s^2^(Fo^2^)+(0.0192P)^2^+8.2100P] where P=(Fo^2^+2Fc^2^)/3'
_refine_ls_weighting_scheme calc
_refine_ls_wR_factor_gt 0.0471
_refine_ls_wR_factor_ref 0.0486
_reflns_number_gt 17589
_reflns_number_total 18701
_reflns_threshold_expression I>2\s(I)
_cod_data_source_file kp2365.cif
_cod_data_source_block I
_cod_database_code 2232824
_cod_database_fobs_code 2232824

loop_
_symmetry_equiv_pos_as_xyz
'x, y, z'
'-x, -y, -z'

loop_
_atom_site_type_symbol
_atom_site_label
_atom_site_fract_x
_atom_site_fract_y
_atom_site_fract_z
_atom_site_U_iso_or_equiv
_atom_site_adp_type
_atom_site_calc_flag
_atom_site_refinement_flags
_atom_site_occupancy
_atom_site_symmetry_multiplicity
_atom_site_disorder_assembly
_atom_site_disorder_group
Cl Cl5 0.09600(7) 0.53139(4) 0.11524(5) 0.04068(16) Uani d . 1 1 . .
Cl Cl6 0.16152(6) 0.44051(5) 0.20840(4) 0.03724(15) Uani d . 1 1 . .
C C1 0.0417(2) 0.47117(15) 0.16229(16) 0.0291(5) Uani d . 1 1 . .
H H1A -0.0202 0.4250 0.1258 0.035 Uiso calc R 1 1 . .
H H1B 0.0012 0.4997 0.1995 0.035 Uiso calc R 1 1 . .
Pt Pt2 0.426409(6) 0.842345(4) 1.116009(4) 0.01044(2) Uani d . 1 1 . .
Cl Cl3 0.52446(5) 0.90607(3) 1.24390(3) 0.02036(10) Uani d . 1 1 . .
Cl Cl4 0.31192(5) 0.93912(3) 1.13021(3) 0.01753(9) Uani d . 1 1 . .
P P3 0.30995(5) 0.78101(3) 0.99824(3) 0.01162(9) Uani d . 1 1 . .
P P4 0.56353(5) 0.76804(3) 1.11485(3) 0.01164(9) Uani d . 1 1 . .
C C311 0.07713(19) 0.74922(12) 1.03150(12) 0.0163(4) Uani d . 1 1 . .
C C312 0.1177(2) 0.76454(12) 1.10846(12) 0.0172(4) Uani d . 1 1 . .
H H31 0.1929 0.8011 1.1360 0.021 Uiso calc R 1 1 . .
C C313 0.0491(2) 0.72681(13) 1.14505(13) 0.0205(4) Uani d . 1 1 . .
H H31A 0.0782 0.7371 1.1971 0.025 Uiso calc R 1 1 . .
C C314 -0.0615(2) 0.67420(13) 1.10544(15) 0.0243(5) Uani d . 1 1 . .
H H31B -0.1083 0.6484 1.1303 0.029 Uiso calc R 1 1 . .
C C315 -0.1037(2) 0.65925(13) 1.02965(16) 0.0262(5) Uani d . 1 1 . .
H H31C -0.1799 0.6235 1.0027 0.031 Uiso calc R 1 1 . .
C C316 -0.0347(2) 0.69640(13) 0.99276(14) 0.0210(4) Uani d . 1 1 . .
H H31D -0.0641 0.6856 0.9406 0.025 Uiso calc R 1 1 . .
C C317 0.14923(19) 0.78890(13) 0.98994(12) 0.0170(4) Uani d . 1 1 . .
H H31F 0.1488 0.8447 1.0081 0.020 Uiso calc R 1 1 . .
H H31E 0.1059 0.7670 0.9362 0.020 Uiso calc R 1 1 . .
C C321 0.29161(18) 0.67630(11) 0.95580(11) 0.0135(4) Uani d . 1 1 . .
C C322 0.31064(19) 0.64179(12) 0.88477(12) 0.0160(4) Uani d . 1 1 . .
H H32 0.3380 0.6734 0.8580 0.019 Uiso calc R 1 1 . .
C C323 0.2896(2) 0.56132(13) 0.85327(13) 0.0191(4) Uani d . 1 1 . .
H H32A 0.3011 0.5381 0.8046 0.023 Uiso calc R 1 1 . .
C C324 0.2520(2) 0.51488(13) 0.89280(13) 0.0208(4) Uani d . 1 1 . .
H H32B 0.2388 0.4600 0.8714 0.025 Uiso calc R 1 1 . .
C C325 0.2336(2) 0.54840(13) 0.96345(13) 0.0197(4) Uani d . 1 1 . .
H H32C 0.2080 0.5165 0.9904 0.024 Uiso calc R 1 1 . .
C C326 0.25271(19) 0.62869(12) 0.99487(12) 0.0159(4) Uani d . 1 1 . .
H H32D 0.2393 0.6514 1.0431 0.019 Uiso calc R 1 1 . .
C C331 0.3570(2) 0.82443(12) 0.93283(11) 0.0146(4) Uani d . 1 1 . .
C C332 0.2896(2) 0.80125(13) 0.85824(12) 0.0197(4) Uani d . 1 1 . .
H H33 0.2155 0.7620 0.8406 0.024 Uiso calc R 1 1 . .
C C333 0.3310(2) 0.83555(14) 0.81013(13) 0.0242(5) Uani d . 1 1 . .
H H33A 0.2861 0.8187 0.7593 0.029 Uiso calc R 1 1 . .
C C334 0.4375(2) 0.89418(14) 0.83576(14) 0.0243(5) Uani d . 1 1 . .
H H33B 0.4651 0.9176 0.8026 0.029 Uiso calc R 1 1 . .
C C335 0.5037(2) 0.91855(13) 0.90961(13) 0.0214(4) Uani d . 1 1 . .
H H33C 0.5762 0.9591 0.9273 0.026 Uiso calc R 1 1 . .
C C336 0.4639(2) 0.88362(12) 0.95798(12) 0.0169(4) Uani d . 1 1 . .
H H33D 0.5099 0.9002 1.0085 0.020 Uiso calc R 1 1 . .
C C411 0.77288(19) 0.88269(12) 1.12318(12) 0.0157(4) Uani d . 1 1 . .
C C412 0.72357(19) 0.94544(12) 1.11816(12) 0.0167(4) Uani d . 1 1 . .
H H41 0.6552 0.9547 1.1383 0.020 Uiso calc R 1 1 . .
C C413 0.7734(2) 0.99428(13) 1.08405(14) 0.0231(5) Uani d . 1 1 . .
H H41A 0.7383 1.0362 1.0802 0.028 Uiso calc R 1 1 . .
C C414 0.8743(3) 0.98196(16) 1.05555(19) 0.0355(6) Uani d . 1 1 . .
H H41B 0.9082 1.0150 1.0318 0.043 Uiso calc R 1 1 . .
C C415 0.9255(3) 0.92084(17) 1.0620(2) 0.0404(8) Uani d . 1 1 . .
H H41C 0.9958 0.9128 1.0436 0.048 Uiso calc R 1 1 . .
C C416 0.8746(2) 0.87141(14) 1.09529(16) 0.0275(5) Uani d . 1 1 . .
H H41D 0.9098 0.8295 1.0989 0.033 Uiso calc R 1 1 . .
C C417 0.72126(18) 0.82813(12) 1.15978(12) 0.0149(4) Uani d . 1 1 . .
H H41F 0.7238 0.8595 1.2119 0.018 Uiso calc R 1 1 . .
H H41E 0.7765 0.7927 1.1624 0.018 Uiso calc R 1 1 . .
C C421 0.54231(19) 0.70687(12) 1.17084(11) 0.0143(4) Uani d . 1 1 . .
C C422 0.6373(2) 0.67576(12) 1.19754(12) 0.0174(4) Uani d . 1 1 . .
H H42 0.7153 0.6879 1.1876 0.021 Uiso calc R 1 1 . .
C C423 0.6181(2) 0.62729(13) 1.23853(12) 0.0196(4) Uani d . 1 1 . .
H H42A 0.6833 0.6071 1.2572 0.024 Uiso calc R 1 1 . .
C C424 0.5041(2) 0.60853(13) 1.25217(13) 0.0216(4) Uani d . 1 1 . .
H H42B 0.4909 0.5751 1.2798 0.026 Uiso calc R 1 1 . .
C C425 0.4087(2) 0.63845(13) 1.22554(13) 0.0204(4) Uani d . 1 1 . .
H H42C 0.3303 0.6249 1.2344 0.024 Uiso calc R 1 1 . .
C C426 0.4283(2) 0.68829(13) 1.18575(12) 0.0171(4) Uani d . 1 1 . .
H H42D 0.3636 0.7097 1.1687 0.021 Uiso calc R 1 1 . .
C C431 0.57838(18) 0.70326(12) 1.02637(11) 0.0137(4) Uani d . 1 1 . .
C C432 0.55661(19) 0.62287(12) 1.00940(12) 0.0169(4) Uani d . 1 1 . .
H H43 0.5323 0.6009 1.0442 0.020 Uiso calc R 1 1 . .
C C433 0.5703(2) 0.57502(13) 0.94190(13) 0.0206(4) Uani d . 1 1 . .
H H43A 0.5544 0.5204 0.9305 0.025 Uiso calc R 1 1 . .
C C434 0.6071(2) 0.60651(14) 0.89103(13) 0.0237(5) Uani d . 1 1 . .
H H43B 0.6167 0.5735 0.8450 0.028 Uiso calc R 1 1 . .
C C435 0.6299(2) 0.68622(14) 0.90744(13) 0.0231(5) Uani d . 1 1 . .
H H43C 0.6557 0.7078 0.8727 0.028 Uiso calc R 1 1 . .
C C436 0.6151(2) 0.73483(13) 0.97460(12) 0.0182(4) Uani d . 1 1 . .
H H43D 0.6299 0.7894 0.9853 0.022 Uiso calc R 1 1 . .
Cl Cl8A 0.0990(5) 1.1023(2) 0.24154(15) 0.0967(9) Uani d P 0.413(2) 1 A 1
Cl Cl7 0.11313(11) 1.18247(7) 0.14127(7) 0.0696(3) Uani d . 1 1 A .
Cl Cl8B 0.2143(3) 1.12252(14) 0.25605(10) 0.0967(9) Uani d P 0.587(2) 1 A 2
C C2 0.1885(5) 1.1177(3) 0.1689(3) 0.0803(16) Uani d . 1 1 . .
H H2AB 0.2769 1.1412 0.1923 0.096 Uiso calc PR 0.413(2) 1 A 1
H H2AA 0.1782 1.0688 0.1268 0.096 Uiso calc PR 0.413(2) 1 A 1
H H2BC 0.1405 1.0645 0.1376 0.096 Uiso calc PR 0.587(2) 1 A 2
H H2BD 0.2688 1.1240 0.1560 0.096 Uiso calc PR 0.587(2) 1 A 2
Pt Pt1 -0.034074(7) 0.681952(4) 0.411236(4) 0.01360(2) Uani d . 1 1 . .
Cl Cl1 -0.05791(5) 0.62306(3) 0.28114(3) 0.02298(11) Uani d . 1 1 . .
Cl Cl2 -0.21334(5) 0.58974(3) 0.39871(3) 0.02022(10) Uani d . 1 1 . .
P P1 0.15125(5) 0.75067(3) 0.41467(3) 0.01512(10) Uani d . 1 1 . .
P P2 -0.04173(5) 0.74042(3) 0.52993(3) 0.01434(10) Uani d . 1 1 . .
C C111 0.2781(2) 0.62945(13) 0.39782(14) 0.0221(5) Uani d . 1 1 . .
C C112 0.1958(2) 0.56482(13) 0.39696(14) 0.0233(5) Uani d . 1 1 . .
H H11 0.1121 0.5538 0.3712 0.028 Uiso calc R 1 1 . .
C C113 0.2349(2) 0.51629(15) 0.43345(16) 0.0300(5) Uani d . 1 1 . .
H H11A 0.1780 0.4725 0.4328 0.036 Uiso calc R 1 1 . .
C C114 0.3570(3) 0.53179(17) 0.4708(2) 0.0416(7) Uani d . 1 1 . .
H H11B 0.3837 0.4993 0.4967 0.050 Uiso calc R 1 1 . .
C C115 0.4403(3) 0.59498(18) 0.4704(2) 0.0448(8) Uani d . 1 1 . .
H H11C 0.5243 0.6049 0.4951 0.054 Uiso calc R 1 1 . .
C C116 0.4014(2) 0.64370(15) 0.43417(17) 0.0312(6) Uani d . 1 1 . .
H H11D 0.4588 0.6868 0.4341 0.037 Uiso calc R 1 1 . .
C C117 0.2362(2) 0.68539(13) 0.36231(13) 0.0200(4) Uani d . 1 1 . .
H H11E 0.1832 0.6550 0.3116 0.024 Uiso calc R 1 1 . .
H H11F 0.3091 0.7177 0.3564 0.024 Uiso calc R 1 1 . .
C C121 0.26497(19) 0.80155(13) 0.50346(12) 0.0169(4) Uani d . 1 1 . .
C C122 0.2966(2) 0.75976(14) 0.55022(13) 0.0220(4) Uani d . 1 1 . .
H H12 0.2523 0.7077 0.5379 0.026 Uiso calc R 1 1 . .
C C123 0.3921(2) 0.79383(16) 0.61437(14) 0.0271(5) Uani d . 1 1 . .
H H12A 0.4132 0.7649 0.6455 0.032 Uiso calc R 1 1 . .
C C124 0.4567(2) 0.86991(17) 0.63316(14) 0.0283(5) Uani d . 1 1 . .
H H12B 0.5226 0.8930 0.6768 0.034 Uiso calc R 1 1 . .
C C125 0.4248(2) 0.91219(15) 0.58819(14) 0.0248(5) Uani d . 1 1 . .
H H12C 0.4684 0.9646 0.6015 0.030 Uiso calc R 1 1 . .
C C126 0.3296(2) 0.87859(13) 0.52366(13) 0.0197(4) Uani d . 1 1 . .
H H12D 0.3085 0.9081 0.4932 0.024 Uiso calc R 1 1 . .
C C131 0.1427(2) 0.81863(12) 0.36458(12) 0.0167(4) Uani d . 1 1 . .
C C132 0.0304(2) 0.83561(13) 0.34178(12) 0.0182(4) Uani d . 1 1 . .
H H13 -0.0403 0.8132 0.3540 0.022 Uiso calc R 1 1 . .
C C133 0.0220(2) 0.88532(13) 0.30106(13) 0.0215(4) Uani d . 1 1 . .
H H13A -0.0543 0.8972 0.2861 0.026 Uiso calc R 1 1 . .
C C134 0.1248(2) 0.91756(14) 0.28222(13) 0.0238(5) Uani d . 1 1 . .
H H13B 0.1185 0.9512 0.2542 0.029 Uiso calc R 1 1 . .
C C135 0.2368(2) 0.90074(14) 0.30427(13) 0.0224(5) Uani d . 1 1 . .
H H13C 0.3071 0.9228 0.2914 0.027 Uiso calc R 1 1 . .
C C136 0.2457(2) 0.85163(13) 0.34508(12) 0.0195(4) Uani d . 1 1 . .
H H13D 0.3224 0.8402 0.3600 0.023 Uiso calc R 1 1 . .
C C211 -0.25526(19) 0.79796(13) 0.50304(13) 0.0176(4) Uani d . 1 1 . .
C C212 -0.2580(2) 0.87310(14) 0.54565(13) 0.0229(5) Uani d . 1 1 . .
H H21 -0.2222 0.8928 0.5981 0.027 Uiso calc R 1 1 . .
C C213 -0.3129(2) 0.91931(15) 0.51203(15) 0.0272(5) Uani d . 1 1 . .
H H21A -0.3142 0.9704 0.5415 0.033 Uiso calc R 1 1 . .
C C214 -0.3656(2) 0.89102(15) 0.43559(15) 0.0257(5) Uani d . 1 1 . .
H H21B -0.4039 0.9224 0.4128 0.031 Uiso calc R 1 1 . .
C C215 -0.3624(2) 0.81671(14) 0.39252(14) 0.0248(5) Uani d . 1 1 . .
H H21C -0.3977 0.7974 0.3401 0.030 Uiso calc R 1 1 . .
C C216 -0.3076(2) 0.77037(13) 0.42605(13) 0.0209(4) Uani d . 1 1 . .
H H21D -0.3057 0.7195 0.3963 0.025 Uiso calc R 1 1 . .
C C217 -0.1977(2) 0.74752(13) 0.54004(12) 0.0176(4) Uani d . 1 1 . .
H H21E -0.2516 0.6945 0.5189 0.021 Uiso calc R 1 1 . .
H H21F -0.1947 0.7680 0.5941 0.021 Uiso calc R 1 1 . .
C C221 0.0035(2) 0.68681(13) 0.59019(13) 0.0188(4) Uani d . 1 1 . .
C C222 0.0541(2) 0.62382(14) 0.56271(14) 0.0224(5) Uani d . 1 1 . .
H H22 0.0640 0.6096 0.5130 0.027 Uiso calc R 1 1 . .
C C223 0.0904(2) 0.58132(15) 0.60731(16) 0.0286(5) Uani d . 1 1 . .
H H22A 0.1260 0.5389 0.5883 0.034 Uiso calc R 1 1 . .
C C224 0.0741(2) 0.60135(16) 0.67949(16) 0.0311(6) Uani d . 1 1 . .
H H22B 0.0992 0.5728 0.7101 0.037 Uiso calc R 1 1 . .
C C225 0.0216(2) 0.66279(16) 0.70709(14) 0.0292(5) Uani d . 1 1 . .
H H22C 0.0097 0.6757 0.7564 0.035 Uiso calc R 1 1 . .
C C226 -0.0141(2) 0.70577(14) 0.66287(13) 0.0236(5) Uani d . 1 1 . .
H H22D -0.0502 0.7479 0.6820 0.028 Uiso calc R 1 1 . .
C C231 0.04475(19) 0.84080(12) 0.57503(12) 0.0152(4) Uani d . 1 1 . .
C C232 0.03151(19) 0.89170(12) 0.53567(12) 0.0171(4) Uani d . 1 1 . .
H H23 -0.0233 0.8737 0.4874 0.020 Uiso calc R 1 1 . .
C C233 0.0981(2) 0.96848(13) 0.56689(13) 0.0196(4) Uani d . 1 1 . .
H H23A 0.0890 1.0028 0.5400 0.023 Uiso calc R 1 1 . .
C C234 0.1780(2) 0.99501(13) 0.63740(13) 0.0211(4) Uani d . 1 1 . .
H H23B 0.2243 1.0474 0.6584 0.025 Uiso calc R 1 1 . .
C C235 0.1902(2) 0.94532(14) 0.67714(13) 0.0222(5) Uani d . 1 1 . .
H H23C 0.2441 0.9639 0.7257 0.027 Uiso calc R 1 1 . .
C C236 0.1241(2) 0.86841(14) 0.64629(12) 0.0205(4) Uani d . 1 1 . .
H H23D 0.1330 0.8345 0.6738 0.025 Uiso calc R 1 1 . .
Cl Cl 0.65614(15) 0.66456(15) 0.68851(11) 0.1016(7) Uani d P 0.754(3) 1 B 2
Cl Cl9B 0.4093(3) 0.6313(3) 0.7090(2) 0.0673(8) Uani d PD 0.561(5) 1 B 1
Cl Cl9A 0.4227(4) 0.6689(3) 0.7294(3) 0.0673(8) Uani d P 0.439(5) 1 B 2
Cl Cl0A 0.5980(5) 0.5947(5) 0.6825(4) 0.1016(7) Uani d PD 0.246(3) 1 B 1
C C3 0.4945(8) 0.5929(4) 0.6778(4) 0.147(4) Uani d D 1 1 . .
H H 0.4492 0.5477 0.6367 0.177 Uiso calc PR 0.246(3) 1 B 1
H H3A 0.4484 0.5661 0.6248 0.177 Uiso calc PR 0.754(3) 1 B 2
H H3B 0.5051 0.5543 0.7024 0.177 Uiso calc PR 0.754(3) 1 B 2

loop_
_atom_site_aniso_label
_atom_site_aniso_U_11
_atom_site_aniso_U_22
_atom_site_aniso_U_33
_atom_site_aniso_U_12
_atom_site_aniso_U_13
_atom_site_aniso_U_23
Cl5 0.0373(4) 0.0380(4) 0.0509(4) 0.0072(3) 0.0125(3) 0.0210(3)
Cl6 0.0305(3) 0.0579(4) 0.0267(3) 0.0136(3) 0.0095(3) 0.0164(3)
C1 0.0224(12) 0.0274(12) 0.0371(14) 0.0071(10) 0.0129(11) 0.0069(11)
Pt2 0.01004(4) 0.01054(3) 0.01013(4) 0.00232(3) 0.00229(3) 0.00296(3)
Cl3 0.0159(2) 0.0254(3) 0.0127(2) 0.00461(19) 0.00083(18) -0.00128(19)
Cl4 0.0198(2) 0.0135(2) 0.0222(2) 0.00696(18) 0.00808(19) 0.00722(18)
P3 0.0119(2) 0.0121(2) 0.0111(2) 0.00317(18) 0.00223(18) 0.00439(18)
P4 0.0107(2) 0.0131(2) 0.0112(2) 0.00354(18) 0.00258(18) 0.00418(18)
C311 0.0134(9) 0.0158(9) 0.0191(10) 0.0060(7) 0.0047(8) 0.0037(8)
C312 0.0145(9) 0.0166(9) 0.0180(10) 0.0019(8) 0.0044(8) 0.0032(8)
C313 0.0227(11) 0.0180(10) 0.0231(11) 0.0057(8) 0.0100(9) 0.0073(9)
C314 0.0207(11) 0.0171(10) 0.0394(14) 0.0043(8) 0.0145(10) 0.0120(10)
C315 0.0140(10) 0.0163(10) 0.0429(15) 0.0001(8) 0.0022(10) 0.0077(10)
C316 0.0162(10) 0.0181(10) 0.0234(11) 0.0049(8) 0.0003(9) 0.0022(8)
C317 0.0141(9) 0.0221(10) 0.0151(10) 0.0067(8) 0.0019(8) 0.0068(8)
C321 0.0108(9) 0.0127(9) 0.0147(9) 0.0011(7) 0.0010(7) 0.0040(7)
C322 0.0159(9) 0.0161(9) 0.0147(9) 0.0027(7) 0.0026(8) 0.0047(8)
C323 0.0195(10) 0.0172(10) 0.0174(10) 0.0035(8) 0.0038(8) 0.0025(8)
C324 0.0190(10) 0.0128(9) 0.0262(12) 0.0009(8) 0.0039(9) 0.0032(8)
C325 0.0175(10) 0.0165(10) 0.0263(11) 0.0018(8) 0.0068(9) 0.0096(9)
C326 0.0151(9) 0.0162(9) 0.0156(10) 0.0027(7) 0.0035(8) 0.0052(8)
C331 0.0187(10) 0.0146(9) 0.0131(9) 0.0067(8) 0.0044(8) 0.0068(7)
C332 0.0224(11) 0.0199(10) 0.0168(10) 0.0065(8) 0.0019(8) 0.0072(8)
C333 0.0339(13) 0.0284(12) 0.0157(10) 0.0143(10) 0.0068(9) 0.0112(9)
C334 0.0350(13) 0.0258(11) 0.0230(11) 0.0138(10) 0.0141(10) 0.0159(10)
C335 0.0261(11) 0.0192(10) 0.0234(11) 0.0054(9) 0.0106(9) 0.0109(9)
C336 0.0202(10) 0.0149(9) 0.0168(10) 0.0043(8) 0.0053(8) 0.0069(8)
C411 0.0139(9) 0.0145(9) 0.0163(10) 0.0021(7) 0.0028(8) 0.0032(8)
C412 0.0141(9) 0.0151(9) 0.0183(10) 0.0032(7) 0.0033(8) 0.0028(8)
C413 0.0244(11) 0.0163(10) 0.0314(13) 0.0071(9) 0.0093(10) 0.0098(9)
C414 0.0393(15) 0.0277(13) 0.0584(19) 0.0147(11) 0.0314(14) 0.0266(13)
C415 0.0407(16) 0.0358(15) 0.071(2) 0.0222(13) 0.0421(16) 0.0325(15)
C416 0.0263(12) 0.0217(11) 0.0458(15) 0.0135(9) 0.0205(11) 0.0168(11)
C417 0.0113(9) 0.0156(9) 0.0149(9) 0.0016(7) 0.0010(7) 0.0036(7)
C421 0.0164(9) 0.0149(9) 0.0112(9) 0.0039(7) 0.0027(7) 0.0041(7)
C422 0.0179(10) 0.0182(10) 0.0173(10) 0.0070(8) 0.0053(8) 0.0060(8)
C423 0.0257(11) 0.0182(10) 0.0156(10) 0.0087(8) 0.0028(8) 0.0064(8)
C424 0.0325(12) 0.0179(10) 0.0158(10) 0.0055(9) 0.0070(9) 0.0076(8)
C425 0.0213(11) 0.0213(10) 0.0185(10) 0.0018(8) 0.0084(9) 0.0067(8)
C426 0.0170(10) 0.0198(10) 0.0140(9) 0.0043(8) 0.0032(8) 0.0055(8)
C431 0.0111(9) 0.0162(9) 0.0133(9) 0.0043(7) 0.0029(7) 0.0040(7)
C432 0.0147(9) 0.0178(10) 0.0176(10) 0.0044(8) 0.0029(8) 0.0054(8)
C433 0.0182(10) 0.0169(10) 0.0213(11) 0.0047(8) 0.0027(8) 0.0003(8)
C434 0.0187(11) 0.0272(12) 0.0179(11) 0.0036(9) 0.0062(9) -0.0021(9)
C435 0.0203(11) 0.0298(12) 0.0172(10) 0.0015(9) 0.0078(9) 0.0060(9)
C436 0.0174(10) 0.0195(10) 0.0164(10) 0.0017(8) 0.0045(8) 0.0057(8)
Cl8A 0.207(3) 0.0791(12) 0.0369(7) 0.0955(19) 0.0372(13) 0.0302(8)
Cl7 0.0767(7) 0.0626(6) 0.0701(7) 0.0178(5) -0.0046(5) 0.0361(5)
Cl8B 0.207(3) 0.0791(12) 0.0369(7) 0.0955(19) 0.0372(13) 0.0302(8)
C2 0.113(4) 0.085(3) 0.056(3) 0.072(3) 0.014(3) 0.022(2)
Pt1 0.01359(4) 0.01389(4) 0.01175(4) 0.00352(3) 0.00174(3) 0.00298(3)
Cl1 0.0216(3) 0.0271(3) 0.0138(2) 0.0058(2) 0.00265(19) -0.0008(2)
Cl2 0.0186(2) 0.0168(2) 0.0228(3) 0.00122(18) 0.0014(2) 0.00712(19)
P1 0.0150(2) 0.0172(2) 0.0131(2) 0.00517(19) 0.00369(19) 0.00440(19)
P2 0.0143(2) 0.0159(2) 0.0122(2) 0.00280(19) 0.00229(19) 0.00495(19)
C111 0.0201(11) 0.0206(10) 0.0259(12) 0.0094(9) 0.0091(9) 0.0043(9)
C112 0.0187(11) 0.0203(10) 0.0272(12) 0.0055(9) 0.0027(9) 0.0043(9)
C113 0.0253(12) 0.0202(11) 0.0426(15) 0.0061(9) 0.0052(11) 0.0099(11)
C114 0.0301(14) 0.0297(14) 0.067(2) 0.0127(12) 0.0005(14) 0.0232(14)
C115 0.0190(12) 0.0343(15) 0.078(2) 0.0090(11) -0.0032(14) 0.0231(16)
C116 0.0185(11) 0.0234(12) 0.0517(17) 0.0071(9) 0.0078(11) 0.0128(11)
C117 0.0180(10) 0.0207(10) 0.0215(11) 0.0066(8) 0.0085(9) 0.0044(8)
C121 0.0139(9) 0.0225(10) 0.0136(9) 0.0065(8) 0.0036(8) 0.0043(8)
C122 0.0204(11) 0.0277(11) 0.0209(11) 0.0079(9) 0.0064(9) 0.0108(9)
C123 0.0238(12) 0.0421(14) 0.0202(11) 0.0140(11) 0.0051(9) 0.0146(10)
C124 0.0191(11) 0.0427(15) 0.0170(11) 0.0071(10) 0.0005(9) 0.0041(10)
C125 0.0188(11) 0.0282(12) 0.0206(11) 0.0016(9) 0.0026(9) 0.0023(9)
C126 0.0170(10) 0.0224(10) 0.0186(10) 0.0049(8) 0.0055(8) 0.0050(8)
C131 0.0189(10) 0.0174(9) 0.0125(9) 0.0043(8) 0.0029(8) 0.0038(8)
C132 0.0182(10) 0.0215(10) 0.0135(9) 0.0053(8) 0.0043(8) 0.0037(8)
C133 0.0243(11) 0.0227(11) 0.0171(10) 0.0093(9) 0.0037(9) 0.0053(8)
C134 0.0331(13) 0.0212(11) 0.0178(11) 0.0066(9) 0.0060(9) 0.0079(9)
C135 0.0247(11) 0.0219(11) 0.0196(11) 0.0017(9) 0.0078(9) 0.0064(9)
C136 0.0173(10) 0.0213(10) 0.0181(10) 0.0043(8) 0.0037(8) 0.0051(8)
C211 0.0131(9) 0.0217(10) 0.0196(10) 0.0041(8) 0.0056(8) 0.0084(8)
C212 0.0251(11) 0.0257(11) 0.0177(10) 0.0079(9) 0.0078(9) 0.0049(9)
C213 0.0333(13) 0.0235(11) 0.0282(13) 0.0122(10) 0.0136(11) 0.0074(10)
C214 0.0260(12) 0.0269(12) 0.0303(13) 0.0102(10) 0.0086(10) 0.0153(10)
C215 0.0259(12) 0.0266(12) 0.0196(11) 0.0059(9) 0.0004(9) 0.0081(9)
C216 0.0206(11) 0.0197(10) 0.0194(11) 0.0039(8) 0.0020(9) 0.0046(8)
C217 0.0157(10) 0.0220(10) 0.0154(10) 0.0027(8) 0.0054(8) 0.0069(8)
C221 0.0165(10) 0.0204(10) 0.0184(10) 0.0010(8) 0.0002(8) 0.0095(8)
C222 0.0180(10) 0.0232(11) 0.0255(12) 0.0024(9) 0.0014(9) 0.0113(9)
C223 0.0221(12) 0.0256(12) 0.0401(15) 0.0035(9) 0.0010(10) 0.0189(11)
C224 0.0258(12) 0.0322(13) 0.0343(14) -0.0034(10) -0.0055(10) 0.0226(11)
C225 0.0292(13) 0.0332(13) 0.0212(12) -0.0050(10) -0.0023(10) 0.0152(10)
C226 0.0247(11) 0.0258(11) 0.0184(11) 0.0001(9) 0.0023(9) 0.0099(9)
C231 0.0131(9) 0.0168(9) 0.0137(9) 0.0029(7) 0.0033(7) 0.0033(7)
C232 0.0148(9) 0.0192(10) 0.0157(10) 0.0038(8) 0.0028(8) 0.0046(8)
C233 0.0174(10) 0.0184(10) 0.0221(11) 0.0045(8) 0.0035(8) 0.0066(8)
C234 0.0169(10) 0.0191(10) 0.0212(11) 0.0024(8) 0.0041(8) 0.0000(8)
C235 0.0208(11) 0.0267(11) 0.0130(10) 0.0025(9) 0.0008(8) 0.0019(8)
C236 0.0205(11) 0.0251(11) 0.0148(10) 0.0035(9) 0.0033(8) 0.0069(8)
Cl 0.0465(8) 0.1474(19) 0.0832(11) 0.0166(9) 0.0206(8) 0.0033(12)
Cl9B 0.0537(10) 0.098(2) 0.0632(18) 0.0041(17) 0.0170(12) 0.0516(18)
Cl9A 0.0537(10) 0.098(2) 0.0632(18) 0.0041(17) 0.0170(12) 0.0516(18)
Cl0A 0.0465(8) 0.1474(19) 0.0832(11) 0.0166(9) 0.0206(8) 0.0033(12)
C3 0.253(12) 0.063(4) 0.069(4) 0.006(5) -0.015(6) -0.009(3)

loop_
_atom_type_symbol
_atom_type_description
_atom_type_scat_dispersion_real
_atom_type_scat_dispersion_imag
_atom_type_scat_source
C C 0.0033 0.0016 'International Tables Vol C Tables 4.2.6.8 and 6.1.1.4'
H H 0 0 'International Tables Vol C Tables 4.2.6.8 and 6.1.1.4'
O O 0.0106 0.006 'International Tables Vol C Tables 4.2.6.8 and 6.1.1.4'
P P 0.1023 0.0942 'International Tables Vol C Tables 4.2.6.8 and 6.1.1.4'
Cl Cl 0.1484 0.1585 'International Tables Vol C Tables 4.2.6.8 and 6.1.1.4'
Pt Pt -1.7033 8.3905 'International Tables Vol C Tables 4.2.6.8 and 6.1.1.4'

loop_
_geom_angle_atom_site_label_1
_geom_angle_atom_site_label_2
_geom_angle_atom_site_label_3
_geom_angle
_geom_angle_publ_flag
Cl5 C1 Cl6 111.73(14) ?
Cl5 C1 H1A 109.3 ?
Cl6 C1 H1A 109.3 ?
Cl5 C1 H1B 109.3 ?
Cl6 C1 H1B 109.3 ?
H1A C1 H1B 107.9 ?
P2 Pt1 P1 99.22(2) ?
P2 Pt1 Cl1 170.89(2) ?
P1 Pt1 Cl1 86.95(2) ?
P2 Pt1 Cl2 87.33(2) ?
P1 Pt1 Cl2 169.39(2) ?
Cl1 Pt1 Cl2 87.59(2) ?
C121 P1 C131 107.25(10) ?
C121 P1 C117 101.08(10) ?
C131 P1 C117 101.70(10) ?
C121 P1 Pt1 120.48(7) ?
C131 P1 Pt1 113.76(7) ?
C117 P1 Pt1 110.26(8) ?
C231 P2 C221 108.18(10) ?
C231 P2 C217 102.33(10) ?
C221 P2 C217 102.96(10) ?
C231 P2 Pt1 115.95(7) ?
C221 P2 Pt1 112.65(8) ?
C217 P2 Pt1 113.53(7) ?
C112 C111 C116 119.1(2) ?
C112 C111 C117 121.4(2) ?
C116 C111 C117 119.4(2) ?
C113 C112 C111 120.6(2) ?
C113 C112 H11 119.7 ?
C111 C112 H11 119.7 ?
C114 C113 C112 119.9(2) ?
C114 C113 H11A 120.0 ?
C112 C113 H11A 120.0 ?
C113 C114 C115 119.8(3) ?
C113 C114 H11B 120.1 ?
C115 C114 H11B 120.1 ?
C116 C115 C114 120.3(3) ?
C116 C115 H11C 119.8 ?
C114 C115 H11C 119.8 ?
C115 C116 C111 120.2(2) ?
C115 C116 H11D 119.9 ?
C111 C116 H11D 119.9 ?
C111 C117 P1 115.25(16) ?
C111 C117 H11E 108.5 ?
P1 C117 H11E 108.5 ?
C111 C117 H11F 108.5 ?
P1 C117 H11F 108.5 ?
H11E C117 H11F 107.5 ?
C126 C121 C122 118.7(2) ?
C126 C121 P1 122.45(17) ?
C122 C121 P1 118.61(17) ?
C123 C122 C121 120.5(2) ?
C123 C122 H12 119.7 ?
C121 C122 H12 119.7 ?
C124 C123 C122 120.2(2) ?
C124 C123 H12A 119.9 ?
C122 C123 H12A 119.9 ?
C125 C124 C123 119.8(2) ?
C125 C124 H12B 120.1 ?
C123 C124 H12B 120.1 ?
C124 C125 C126 120.5(2) ?
C124 C125 H12C 119.7 ?
C126 C125 H12C 119.7 ?
C125 C126 C121 120.3(2) ?
C125 C126 H12D 119.9 ?
C121 C126 H12D 119.9 ?
C132 C131 C136 118.9(2) ?
C132 C131 P1 119.70(17) ?
C136 C131 P1 121.28(17) ?
C133 C132 C131 120.1(2) ?
C133 C132 H13 119.9 ?
C131 C132 H13 119.9 ?
C134 C133 C132 120.3(2) ?
C134 C133 H13A 119.9 ?
C132 C133 H13A 119.9 ?
C135 C134 C133 120.1(2) ?
C135 C134 H13B 120.0 ?
C133 C134 H13B 120.0 ?
C136 C135 C134 119.9(2) ?
C136 C135 H13C 120.1 ?
C134 C135 H13C 120.1 ?
C135 C136 C131 120.7(2) ?
C135 C136 H13D 119.6 ?
C131 C136 H13D 119.6 ?
C212 C211 C216 118.8(2) ?
C212 C211 C217 120.3(2) ?
C216 C211 C217 120.9(2) ?
C213 C212 C211 120.5(2) ?
C213 C212 H21 119.7 ?
C211 C212 H21 119.7 ?
C214 C213 C212 120.2(2) ?
C214 C213 H21A 119.9 ?
C212 C213 H21A 119.9 ?
C213 C214 C215 119.8(2) ?
C213 C214 H21B 120.1 ?
C215 C214 H21B 120.1 ?
C214 C215 C216 120.1(2) ?
C214 C215 H21C 120.0 ?
C216 C215 H21C 120.0 ?
C215 C216 C211 120.6(2) ?
C215 C216 H21D 119.7 ?
C211 C216 H21D 119.7 ?
C211 C217 P2 115.62(15) ?
C211 C217 H21E 108.4 ?
P2 C217 H21E 108.4 ?
C211 C217 H21F 108.4 ?
P2 C217 H21F 108.4 ?
H21E C217 H21F 107.4 ?
C222 C221 C226 119.0(2) ?
C222 C221 P2 119.04(18) ?
C226 C221 P2 121.89(18) ?
C221 C222 C223 120.8(2) ?
C221 C222 H22 119.6 ?
C223 C222 H22 119.6 ?
C224 C223 C222 119.6(3) ?
C224 C223 H22A 120.2 ?
C222 C223 H22A 120.2 ?
C225 C224 C223 120.3(2) ?
C225 C224 H22B 119.8 ?
C223 C224 H22B 119.8 ?
C224 C225 C226 120.3(2) ?
C224 C225 H22C 119.9 ?
C226 C225 H22C 119.9 ?
C225 C226 C221 120.0(2) ?
C225 C226 H22D 120.0 ?
C221 C226 H22D 120.0 ?
C236 C231 C232 119.2(2) ?
C236 C231 P2 122.74(17) ?
C232 C231 P2 118.03(16) ?
C233 C232 C231 120.2(2) ?
C233 C232 H23 119.9 ?
C231 C232 H23 119.9 ?
C234 C233 C232 120.0(2) ?
C234 C233 H23A 120.0 ?
C232 C233 H23A 120.0 ?
C235 C234 C233 120.1(2) ?
C235 C234 H23B 120.0 ?
C233 C234 H23B 120.0 ?
C234 C235 C236 120.3(2) ?
C234 C235 H23C 119.9 ?
C236 C235 H23C 119.9 ?
C235 C236 C231 120.2(2) ?
C235 C236 H23D 119.9 ?
C231 C236 H23D 119.9 ?
P3 Pt2 P4 99.115(19) y
P3 Pt2 Cl3 172.666(19) y
P4 Pt2 Cl3 85.919(19) ?
P3 Pt2 Cl4 88.952(19) ?
P4 Pt2 Cl4 169.871(19) ?
Cl3 Pt2 Cl4 86.653(19) y
C331 P3 C321 107.13(10) ?
C331 P3 C317 102.76(10) ?
C321 P3 C317 101.84(10) ?
C331 P3 Pt2 112.67(7) ?
C321 P3 Pt2 118.52(7) ?
C317 P3 Pt2 112.28(7) ?
C421 P4 C431 104.93(9) ?
C421 P4 C417 103.24(10) ?
C431 P4 C417 103.04(10) ?
C421 P4 Pt2 112.41(7) ?
C431 P4 Pt2 120.23(7) ?
C417 P4 Pt2 111.31(7) ?
C316 C311 C312 118.4(2) ?
C316 C311 C317 119.4(2) ?
C312 C311 C317 122.28(19) ?
C313 C312 C311 120.8(2) ?
C313 C312 H31 119.6 ?
C311 C312 H31 119.6 ?
C314 C313 C312 119.9(2) ?
C314 C313 H31A 120.0 ?
C312 C313 H31A 120.0 ?
C315 C314 C313 120.0(2) ?
C315 C314 H31B 120.0 ?
C313 C314 H31B 120.0 ?
C314 C315 C316 120.2(2) ?
C314 C315 H31C 119.9 ?
C316 C315 H31C 119.9 ?
C311 C316 C315 120.7(2) ?
C311 C316 H31D 119.7 ?
C315 C316 H31D 119.7 ?
C311 C317 P3 116.36(15) ?
C311 C317 H31F 108.2 ?
P3 C317 H31F 108.2 ?
C311 C317 H31E 108.2 ?
P3 C317 H31E 108.2 ?
H31F C317 H31E 107.4 ?
C322 C321 C326 119.04(19) ?
C322 C321 P3 122.43(16) ?
C326 C321 P3 118.49(16) ?
C323 C322 C321 120.3(2) ?
C323 C322 H32 119.9 ?
C321 C322 H32 119.9 ?
C324 C323 C322 120.1(2) ?
C324 C323 H32A 119.9 ?
C322 C323 H32A 119.9 ?
C325 C324 C323 120.2(2) ?
C325 C324 H32B 119.9 ?
C323 C324 H32B 119.9 ?
C324 C325 C326 120.1(2) ?
C324 C325 H32C 120.0 ?
C326 C325 H32C 120.0 ?
C325 C326 C321 120.3(2) ?
C325 C326 H32D 119.8 ?
C321 C326 H32D 119.8 ?
C336 C331 C332 118.88(19) ?
C336 C331 P3 118.63(16) ?
C332 C331 P3 122.48(17) ?
C333 C332 C331 120.1(2) ?
C333 C332 H33 120.0 ?
C331 C332 H33 120.0 ?
C334 C333 C332 120.4(2) ?
C334 C333 H33A 119.8 ?
C332 C333 H33A 119.8 ?
C335 C334 C333 120.0(2) ?
C335 C334 H33B 120.0 ?
C333 C334 H33B 120.0 ?
C334 C335 C336 120.0(2) ?
C334 C335 H33C 120.0 ?
C336 C335 H33C 120.0 ?
C335 C336 C331 120.6(2) ?
C335 C336 H33D 119.7 ?
C331 C336 H33D 119.7 ?
C416 C411 C412 118.7(2) ?
C416 C411 C417 118.89(19) ?
C412 C411 C417 122.35(19) ?
C413 C412 C411 120.7(2) ?
C413 C412 H41 119.6 ?
C411 C412 H41 119.6 ?
C414 C413 C412 120.1(2) ?
C414 C413 H41A 120.0 ?
C412 C413 H41A 120.0 ?
C413 C414 C415 119.4(2) ?
C413 C414 H41B 120.3 ?
C415 C414 H41B 120.3 ?
C416 C415 C414 120.4(2) ?
C416 C415 H41C 119.8 ?
C414 C415 H41C 119.8 ?
C411 C416 C415 120.6(2) ?
C411 C416 H41D 119.7 ?
C415 C416 H41D 119.7 ?
C411 C417 P4 117.30(15) ?
C411 C417 H41F 108.0 ?
P4 C417 H41F 108.0 ?
C411 C417 H41E 108.0 ?
P4 C417 H41E 108.0 ?
H41F C417 H41E 107.2 ?
C426 C421 C422 119.02(19) ?
C426 C421 P4 119.61(16) ?
C422 C421 P4 121.34(16) ?
C423 C422 C421 120.4(2) ?
C423 C422 H42 119.8 ?
C421 C422 H42 119.8 ?
C424 C423 C422 120.0(2) ?
C424 C423 H42A 120.0 ?
C422 C423 H42A 120.0 ?
C423 C424 C425 120.2(2) ?
C423 C424 H42B 119.9 ?
C425 C424 H42B 119.9 ?
C424 C425 C426 119.9(2) ?
C424 C425 H42C 120.0 ?
C426 C425 H42C 120.0 ?
C425 C426 C421 120.4(2) ?
C425 C426 H42D 119.8 ?
C421 C426 H42D 119.8 ?
C432 C431 C436 119.12(19) ?
C432 C431 P4 121.60(16) ?
C436 C431 P4 119.26(16) ?
C433 C432 C431 120.3(2) ?
C433 C432 H43 119.8 ?
C431 C432 H43 119.8 ?
C434 C433 C432 120.4(2) ?
C434 C433 H43A 119.8 ?
C432 C433 H43A 119.8 ?
C433 C434 C435 119.9(2) ?
C433 C434 H43B 120.1 ?
C435 C434 H43B 120.1 ?
C434 C435 C436 120.3(2) ?
C434 C435 H43C 119.8 ?
C436 C435 H43C 119.8 ?
C435 C436 C431 120.0(2) ?
C435 C436 H43D 120.0 ?
C431 C436 H43D 120.0 ?
Cl8B C2 Cl7 119.9(3) ?
Cl7 C2 Cl8A 98.7(2) ?
Cl8B C2 H2AB 72.4 ?
Cl7 C2 H2AB 112.0 ?
Cl8A C2 H2AB 112.0 ?
Cl8B C2 H2AA 122.6 ?
Cl7 C2 H2AA 112.0 ?
Cl8A C2 H2AA 112.0 ?
H2AB C2 H2AA 109.7 ?
Cl8B C2 H2BC 107.3 ?
Cl7 C2 H2BC 107.3 ?
Cl8A C2 H2BC 83.9 ?
H2AB C2 H2BC 134.0 ?
Cl8B C2 H2BD 107.3 ?
Cl7 C2 H2BD 107.3 ?
Cl8A C2 H2BD 146.8 ?
H2AA C2 H2BD 77.1 ?
H2BC C2 H2BD 106.9 ?
Cl0A C3 Cl9B 144.9(7) ?
Cl0A C3 Cl9A 128.6(6) ?
Cl9B C3 Cl 114.3(4) ?
Cl9A C3 Cl 97.2(3) ?
Cl0A C3 H 107.6 ?
Cl9B C3 H 107.6 ?
Cl9A C3 H 123.3 ?
Cl C3 H 128.7 ?
Cl0A C3 H3A 109.2 ?
Cl9B C3 H3A 101.8 ?
Cl9A C3 H3A 112.3 ?
Cl C3 H3A 112.3 ?
Cl0A C3 H3B 79.4 ?
Cl9B C3 H3B 105.4 ?
Cl9A C3 H3B 112.3 ?
Cl C3 H3B 112.3 ?
H C3 H3B 82.2 ?
H3A C3 H3B 109.9 ?

loop_
_geom_bond_atom_site_label_1
_geom_bond_atom_site_label_2
_geom_bond_distance
_geom_bond_publ_flag
Cl5 C1 1.756(3) ?
Cl6 C1 1.767(3) ?
C1 H1A 0.9900 ?
C1 H1B 0.9900 ?
Pt1 P2 2.2436(6) y
Pt1 P1 2.2630(6) y
Pt1 Cl1 2.3602(6) y
Pt1 Cl2 2.3663(5) y
P1 C121 1.822(2) ?
P1 C131 1.822(2) ?
P1 C117 1.850(2) ?
P2 C231 1.816(2) ?
P2 C221 1.817(2) ?
P2 C217 1.846(2) ?
C111 C112 1.394(3) ?
C111 C116 1.395(3) ?
C111 C117 1.509(3) ?
C112 C113 1.389(4) ?
C112 H11 0.9500 ?
C113 C114 1.387(4) ?
C113 H11A 0.9500 ?
C114 C115 1.389(4) ?
C114 H11B 0.9500 ?
C115 C116 1.389(4) ?
C115 H11C 0.9500 ?
C116 H11D 0.9500 ?
C117 H11E 0.9900 ?
C117 H11F 0.9900 ?
C121 C126 1.398(3) ?
C121 C122 1.403(3) ?
C122 C123 1.389(3) ?
C122 H12 0.9500 ?
C123 C124 1.386(4) ?
C123 H12A 0.9500 ?
C124 C125 1.384(4) ?
C124 H12B 0.9500 ?
C125 C126 1.391(3) ?
C125 H12C 0.9500 ?
C126 H12D 0.9500 ?
C131 C132 1.396(3) ?
C131 C136 1.404(3) ?
C132 C133 1.394(3) ?
C132 H13 0.9500 ?
C133 C134 1.389(3) ?
C133 H13A 0.9500 ?
C134 C135 1.389(4) ?
C134 H13B 0.9500 ?
C135 C136 1.386(3) ?
C135 H13C 0.9500 ?
C136 H13D 0.9500 ?
C211 C212 1.395(3) ?
C211 C216 1.395(3) ?
C211 C217 1.509(3) ?
C212 C213 1.390(4) ?
C212 H21 0.9500 ?
C213 C214 1.387(4) ?
C213 H21A 0.9500 ?
C214 C215 1.387(3) ?
C214 H21B 0.9500 ?
C215 C216 1.391(3) ?
C215 H21C 0.9500 ?
C216 H21D 0.9500 ?
C217 H21E 0.9900 ?
C217 H21F 0.9900 ?
C221 C222 1.392(3) ?
C221 C226 1.402(3) ?
C222 C223 1.395(3) ?
C222 H22 0.9500 ?
C223 C224 1.387(4) ?
C223 H22A 0.9500 ?
C224 C225 1.384(4) ?
C224 H22B 0.9500 ?
C225 C226 1.395(3) ?
C225 H22C 0.9500 ?
C226 H22D 0.9500 ?
C231 C236 1.395(3) ?
C231 C232 1.399(3) ?
C232 C233 1.388(3) ?
C232 H23 0.9500 ?
C233 C234 1.387(3) ?
C233 H23A 0.9500 ?
C234 C235 1.384(3) ?
C234 H23B 0.9500 ?
C235 C236 1.388(3) ?
C235 H23C 0.9500 ?
C236 H23D 0.9500 ?
Pt2 P3 2.2505(5) y
Pt2 P4 2.2505(5) y
Pt2 Cl3 2.3531(5) y
Pt2 Cl4 2.3713(5) y
P3 C331 1.814(2) ?
P3 C321 1.825(2) ?
P3 C317 1.845(2) ?
P4 C421 1.818(2) ?
P4 C431 1.820(2) ?
P4 C417 1.848(2) ?
C311 C316 1.393(3) ?
C311 C312 1.401(3) ?
C311 C317 1.510(3) ?
C312 C313 1.392(3) ?
C312 H31 0.9500 ?
C313 C314 1.385(3) ?
C313 H31A 0.9500 ?
C314 C315 1.383(4) ?
C314 H31B 0.9500 ?
C315 C316 1.393(3) ?
C315 H31C 0.9500 ?
C316 H31D 0.9500 ?
C317 H31F 0.9900 ?
C317 H31E 0.9900 ?
C321 C322 1.400(3) ?
C321 C326 1.402(3) ?
C322 C323 1.392(3) ?
C322 H32 0.9500 ?
C323 C324 1.388(3) ?
C323 H32A 0.9500 ?
C324 C325 1.387(3) ?
C324 H32B 0.9500 ?
C325 C326 1.390(3) ?
C325 H32C 0.9500 ?
C326 H32D 0.9500 ?
C331 C336 1.396(3) ?
C331 C332 1.403(3) ?
C332 C333 1.390(3) ?
C332 H33 0.9500 ?
C333 C334 1.387(4) ?
C333 H33A 0.9500 ?
C334 C335 1.385(3) ?
C334 H33B 0.9500 ?
C335 C336 1.394(3) ?
C335 H33C 0.9500 ?
C336 H33D 0.9500 ?
C411 C416 1.386(3) ?
C411 C412 1.399(3) ?
C411 C417 1.511(3) ?
C412 C413 1.388(3) ?
C412 H41 0.9500 ?
C413 C414 1.386(4) ?
C413 H41A 0.9500 ?
C414 C415 1.390(4) ?
C414 H41B 0.9500 ?
C415 C416 1.389(4) ?
C415 H41C 0.9500 ?
C416 H41D 0.9500 ?
C417 H41F 0.9900 ?
C417 H41E 0.9900 ?
C421 C426 1.395(3) ?
C421 C422 1.402(3) ?
C422 C423 1.391(3) ?
C422 H42 0.9500 ?
C423 C424 1.385(3) ?
C423 H42A 0.9500 ?
C424 C425 1.391(3) ?
C424 H42B 0.9500 ?
C425 C426 1.394(3) ?
C425 H42C 0.9500 ?
C426 H42D 0.9500 ?
C431 C432 1.398(3) ?
C431 C436 1.402(3) ?
C432 C433 1.388(3) ?
C432 H43 0.9500 ?
C433 C434 1.385(3) ?
C433 H43A 0.9500 ?
C434 C435 1.386(3) ?
C434 H43B 0.9500 ?
C435 C436 1.393(3) ?
C435 H43C 0.9500 ?
C436 H43D 0.9500 ?
Cl8A C2 1.945(7) ?
Cl7 C2 1.747(4) ?
Cl8B C2 1.632(5) ?
C2 H2AB 0.9900 ?
C2 H2AA 0.9900 ?
C2 H2BC 0.9900 ?
C2 H2BD 0.9900 ?
Cl C3 2.026(8) ?
Cl9B C3 1.412(8) ?
Cl9B Cl0A 2.455(7) ?
Cl9A C3 1.862(9) ?
Cl0A C3 1.162(8) ?
C3 H 0.9500 ?
C3 H3A 0.9900 ?
C3 H3B 0.9900 ?

loop_
_geom_torsion_atom_site_label_1
_geom_torsion_atom_site_label_2
_geom_torsion_atom_site_label_3
_geom_torsion_atom_site_label_4
_geom_torsion
P4 Pt2 P3 C331 -94.06(8)
Cl4 Pt2 P3 C331 79.79(8)
P4 Pt2 P3 C321 32.13(8)
Cl4 Pt2 P3 C321 -154.03(8)
P4 Pt2 P3 C317 150.49(8)
Cl4 Pt2 P3 C317 -35.67(8)
P3 Pt2 P4 C421 -108.12(7)
Cl3 Pt2 P4 C421 66.51(8)
Cl4 Pt2 P4 C421 109.44(12)
P3 Pt2 P4 C431 16.13(8)
Cl3 Pt2 P4 C431 -169.25(8)
Cl4 Pt2 P4 C431 -126.32(12)
P3 Pt2 P4 C417 136.63(7)
Cl3 Pt2 P4 C417 -48.74(7)
Cl4 Pt2 P4 C417 -5.82(14)
C316 C311 C312 C313 1.2(3)
C317 C311 C312 C313 -179.8(2)
C311 C312 C313 C314 -0.9(3)
C312 C313 C314 C315 0.0(3)
C313 C314 C315 C316 0.6(4)
C312 C311 C316 C315 -0.6(3)
C317 C311 C316 C315 -179.6(2)
C314 C315 C316 C311 -0.3(4)
C316 C311 C317 P3 -126.29(19)
C312 C311 C317 P3 54.8(3)
C331 P3 C317 C311 173.28(16)
C321 P3 C317 C311 62.41(18)
Pt2 P3 C317 C311 -65.40(17)
C331 P3 C321 C322 -1.0(2)
C317 P3 C321 C322 106.48(18)
Pt2 P3 C321 C322 -129.82(16)
C331 P3 C321 C326 -178.66(16)
C317 P3 C321 C326 -71.16(18)
Pt2 P3 C321 C326 52.54(18)
C326 C321 C322 C323 0.8(3)
P3 C321 C322 C323 -176.83(17)
C321 C322 C323 C324 -1.3(3)
C322 C323 C324 C325 0.8(3)
C323 C324 C325 C326 0.1(3)
C324 C325 C326 C321 -0.6(3)
C322 C321 C326 C325 0.1(3)
P3 C321 C326 C325 177.85(17)
C321 P3 C331 C336 -125.49(17)
C317 P3 C331 C336 127.65(17)
Pt2 P3 C331 C336 6.60(19)
C321 P3 C331 C332 55.1(2)
C317 P3 C331 C332 -51.8(2)
Pt2 P3 C331 C332 -172.83(16)
C336 C331 C332 C333 1.7(3)
P3 C331 C332 C333 -178.86(18)
C331 C332 C333 C334 -1.6(4)
C332 C333 C334 C335 0.4(4)
C333 C334 C335 C336 0.6(4)
C334 C335 C336 C331 -0.5(3)
C332 C331 C336 C335 -0.7(3)
P3 C331 C336 C335 179.86(17)
C416 C411 C412 C413 1.7(3)
C417 C411 C412 C413 -179.9(2)
C411 C412 C413 C414 -1.0(4)
C412 C413 C414 C415 -0.6(5)
C413 C414 C415 C416 1.4(5)
C412 C411 C416 C415 -0.9(4)
C417 C411 C416 C415 -179.3(3)
C414 C415 C416 C411 -0.7(5)
C416 C411 C417 P4 -116.9(2)
C412 C411 C417 P4 64.8(2)
C421 P4 C417 C411 175.69(16)
C431 P4 C417 C411 66.66(17)
Pt2 P4 C417 C411 -63.51(17)
C431 P4 C421 C426 -109.51(18)
C417 P4 C421 C426 142.88(17)
Pt2 P4 C421 C426 22.83(19)
C431 P4 C421 C422 68.46(19)
C417 P4 C421 C422 -39.16(19)
Pt2 P4 C421 C422 -159.21(15)
C426 C421 C422 C423 -0.2(3)
P4 C421 C422 C423 -178.19(17)
C421 C422 C423 C424 1.0(3)
C422 C423 C424 C425 -0.5(3)
C423 C424 C425 C426 -0.8(3)
C424 C425 C426 C421 1.6(3)
C422 C421 C426 C425 -1.1(3)
P4 C421 C426 C425 176.93(17)
C421 P4 C431 C432 8.6(2)
C417 P4 C431 C432 116.31(18)
Pt2 P4 C431 C432 -119.17(16)
C421 P4 C431 C436 -170.04(17)
C417 P4 C431 C436 -62.28(19)
Pt2 P4 C431 C436 62.23(19)
C436 C431 C432 C433 -0.5(3)
P4 C431 C432 C433 -179.09(17)
C431 C432 C433 C434 0.7(3)
C432 C433 C434 C435 -0.3(4)
C433 C434 C435 C436 -0.5(4)
C434 C435 C436 C431 0.7(4)
C432 C431 C436 C435 -0.2(3)
P4 C431 C436 C435 178.39(17)
P2 Pt1 P1 C121 22.16(9)
Cl1 Pt1 P1 C121 -164.58(9)
Cl2 Pt1 P1 C121 -105.45(13)
P2 Pt1 P1 C131 -107.28(8)
Cl1 Pt1 P1 C131 65.98(8)
Cl2 Pt1 P1 C131 125.11(12)
P2 Pt1 P1 C117 139.23(8)
Cl1 Pt1 P1 C117 -47.51(8)
Cl2 Pt1 P1 C117 11.62(14)
P1 Pt1 P2 C231 27.49(8)
Cl2 Pt1 P2 C231 -160.90(8)
P1 Pt1 P2 C221 -97.89(8)
Cl2 Pt1 P2 C221 73.71(8)
P1 Pt1 P2 C217 145.58(8)
Cl2 Pt1 P2 C217 -42.82(8)
C116 C111 C112 C113 1.7(4)
C117 C111 C112 C113 -176.5(2)
C111 C112 C113 C114 -0.3(4)
C112 C113 C114 C115 -1.2(5)
C113 C114 C115 C116 1.4(6)
C114 C115 C116 C111 0.0(5)
C112 C111 C116 C115 -1.5(4)
C117 C111 C116 C115 176.7(3)
C112 C111 C117 P1 73.8(3)
C116 C111 C117 P1 -104.4(2)
C121 P1 C117 C111 59.62(19)
C131 P1 C117 C111 170.05(17)
Pt1 P1 C117 C111 -68.94(18)
C131 P1 C121 C126 -0.6(2)
C117 P1 C121 C126 105.52(19)
Pt1 P1 C121 C126 -132.83(16)
C131 P1 C121 C122 -174.73(17)
C117 P1 C121 C122 -68.63(19)
Pt1 P1 C121 C122 53.0(2)
C126 C121 C122 C123 -1.4(3)
P1 C121 C122 C123 172.96(18)
C121 C122 C123 C124 0.5(4)
C122 C123 C124 C125 0.7(4)
C123 C124 C125 C126 -0.9(4)
C124 C125 C126 C121 0.0(4)
C122 C121 C126 C125 1.2(3)
P1 C121 C126 C125 -172.96(18)
C121 P1 C131 C132 -123.13(18)
C117 P1 C131 C132 131.22(18)
Pt1 P1 C131 C132 12.69(19)
C121 P1 C131 C136 60.0(2)
C117 P1 C131 C136 -45.6(2)
Pt1 P1 C131 C136 -164.15(15)
C136 C131 C132 C133 -0.7(3)
P1 C131 C132 C133 -177.66(17)
C131 C132 C133 C134 0.7(3)
C132 C133 C134 C135 -0.4(3)
C133 C134 C135 C136 0.1(4)
C134 C135 C136 C131 -0.1(3)
C132 C131 C136 C135 0.4(3)
P1 C131 C136 C135 177.31(17)
C216 C211 C212 C213 0.5(3)
C217 C211 C212 C213 -178.9(2)
C211 C212 C213 C214 0.1(4)
C212 C213 C214 C215 -0.7(4)
C213 C214 C215 C216 0.7(4)
C214 C215 C216 C211 -0.1(4)
C212 C211 C216 C215 -0.6(3)
C217 C211 C216 C215 178.9(2)
C212 C211 C217 P2 -101.4(2)
C216 C211 C217 P2 79.1(2)
C231 P2 C217 C211 60.85(18)
C221 P2 C217 C211 173.06(16)
Pt1 P2 C217 C211 -64.85(17)
C231 P2 C221 C222 -120.35(18)
C217 P2 C221 C222 131.82(18)
Pt1 P2 C221 C222 9.1(2)
C231 P2 C221 C226 61.3(2)
C217 P2 C221 C226 -46.5(2)
Pt1 P2 C221 C226 -169.15(17)
C226 C221 C222 C223 -1.9(3)
P2 C221 C222 C223 179.77(18)
C221 C222 C223 C224 1.0(4)
C222 C223 C224 C225 0.4(4)
C223 C224 C225 C226 -0.8(4)
C224 C225 C226 C221 -0.1(4)
C222 C221 C226 C225 1.4(3)
P2 C221 C226 C225 179.72(18)
C221 P2 C231 C236 -4.0(2)
C217 P2 C231 C236 104.22(19)
Pt1 P2 C231 C236 -131.67(17)
C221 P2 C231 C232 175.15(17)
C217 P2 C231 C232 -76.59(18)
Pt1 P2 C231 C232 47.52(19)
C236 C231 C232 C233 1.0(3)
P2 C231 C232 C233 -178.27(17)
C231 C232 C233 C234 -0.1(3)
C232 C233 C234 C235 -0.8(3)
C233 C234 C235 C236 1.0(4)
C234 C235 C236 C231 -0.1(4)
C232 C231 C236 C235 -0.8(3)
P2 C231 C236 C235 178.35(18)
Cl9B Cl0A C3 Cl9A 8.4(7)
Cl9B Cl0A C3 Cl 48.7(17)
Cl0A Cl9B C3 Cl9A -22.6(19)
Cl0A Cl9B C3 Cl -30.5(13)
